data_4119041
loop_
_publ_author_name
'Collin D. Morris'
'In Chung'
'Sungoh Park'
'Connor M. Harrison'
'Daniel J. Clark'
'Joon I. Jang'
'Mercouri G. Kanatzidis'

_publ_section_title
;
 Molecular Germanium Selenophosphate Salts: Phase-Change Properties and
 Strong Second Harmonic Generation
;
_journal_name_full 'Journal of the American Chemical Society'
_journal_page_first 20733
_journal_page_last 20744
_journal_paper_doi 10.1021/ja309386e
_journal_volume 134
_journal_year 2012
_chemical_formula_moiety 'Ge P4 Se12, 4(K)'
_chemical_formula_sum 'Ge K4 P4 Se12'
_chemical_formula_weight 1300.39
_chemical_name_systematic
; 
 ? 
;
_space_group_IT_number 29
_symmetry_cell_setting orthorhombic
_symmetry_space_group_name_Hall 'P 2c -2ac'
_symmetry_space_group_name_H-M 'P c a 21'
_atom_sites_solution_primary direct
_atom_sites_solution_secondary difmap
_audit_creation_method SHELXL-97
_cell_angle_alpha 90.00
_cell_angle_beta 90.00
_cell_angle_gamma 90.00
_cell_formula_units_Z 4
_cell_length_a 13.9465(4)
_cell_length_b 7.2435(2)
_cell_length_c 24.0511(9)
_cell_measurement_reflns_used 20532
_cell_measurement_temperature 293(2)
_cell_measurement_theta_max 32.22
_cell_measurement_theta_min 2.81
_cell_volume 2429.68(13)
_computing_cell_refinement 'STOE X-AREA'
_computing_data_collection 'STOE X-AREA'
_computing_data_reduction 'STOE X-RED'
_computing_structure_refinement 'SHELXL-97 (Sheldrick, 2008)'
_computing_structure_solution 'SHELXS-97 (Sheldrick, 2008)'
_diffrn_ambient_temperature 293(2)
_diffrn_measured_fraction_theta_full 1.000
_diffrn_measured_fraction_theta_max 1.000
_diffrn_measurement_device_type 'STOE IPDS 2'
_diffrn_measurement_method w-scans
_diffrn_radiation_monochromator graphite
_diffrn_radiation_source 'fine-focus sealed tube'
_diffrn_radiation_type MoK\a
_diffrn_radiation_wavelength 0.71073
_diffrn_reflns_av_R_equivalents 0.0727
_diffrn_reflns_av_sigmaI/netI 0.0504
_diffrn_reflns_limit_h_max 19
_diffrn_reflns_limit_h_min -19
_diffrn_reflns_limit_k_max 8
_diffrn_reflns_limit_k_min -9
_diffrn_reflns_limit_l_max 28
_diffrn_reflns_limit_l_min -32
_diffrn_reflns_number 22093
_diffrn_reflns_theta_full 29.00
_diffrn_reflns_theta_max 29.00
_diffrn_reflns_theta_min 2.81
_exptl_absorpt_coefficient_mu 20.174
_exptl_absorpt_correction_T_max 0.6007
_exptl_absorpt_correction_T_min 0.0257
_exptl_absorpt_correction_type integration
_exptl_crystal_colour red
_exptl_crystal_density_diffrn 3.555
_exptl_crystal_description rod
_exptl_crystal_F_000 2304
_exptl_crystal_size_max 0.7153
_exptl_crystal_size_mid 0.0449
_exptl_crystal_size_min 0.0270
_refine_diff_density_max 0.874
_refine_diff_density_min -1.525
_refine_diff_density_rms 0.218
_refine_ls_abs_structure_details 'Flack H D (1983), Acta Cryst. A39, 876-881'
_refine_ls_abs_structure_Flack 0.008(17)
_refine_ls_extinction_method none
_refine_ls_goodness_of_fit_ref 1.108
_refine_ls_matrix_type full
_refine_ls_number_parameters 190
_refine_ls_number_reflns 5819
_refine_ls_number_restraints 1
_refine_ls_restrained_S_all 1.108
_refine_ls_R_factor_all 0.0443
_refine_ls_R_factor_gt 0.0349
_refine_ls_shift/su_max 0.000
_refine_ls_shift/su_mean 0.000
_refine_ls_structure_factor_coef Fsqd
_refine_ls_weighting_details 'calc w=1/[\s^2^(Fo^2^)+(0.0747P)^2^+0.0000P] where P=(Fo^2^+2Fc^2^)/3'
_refine_ls_weighting_scheme calc
_refine_ls_wR_factor_gt 0.0877
_refine_ls_wR_factor_ref 0.1178
_reflns_number_gt 5303
_reflns_number_total 5819
_reflns_threshold_expression >2sigma(I)
_cod_data_source_file ja309386e_si_002_4.cif
_cod_data_source_block k4gep4se12
_cod_original_cell_volume 2429.68(17)
_cod_database_code 4119041

loop_
_symmetry_equiv_pos_as_xyz
'x, y, z'
'-x, -y, z+1/2'
'x+1/2, -y, z'
'-x+1/2, y, z+1/2'

loop_
_atom_site_label
_atom_site_type_symbol
_atom_site_fract_x
_atom_site_fract_y
_atom_site_fract_z
_atom_site_U_iso_or_equiv
_atom_site_adp_type
_atom_site_occupancy
_atom_site_symmetry_multiplicity
_atom_site_calc_flag
Se1 Se 0.08895(7) 0.57546(15) 0.31944(5) 0.0256(2) Uani 1 1 d
Se2 Se 0.13317(9) 0.08063(16) 0.33017(5) 0.0296(2) Uani 1 1 d
Se3 Se 0.19460(6) 0.31355(16) 0.20376(4) 0.0244(2) Uani 1 1 d
Se4 Se 0.34515(8) 0.6779(2) 0.30580(5) 0.0353(3) Uani 1 1 d
Se5 Se 0.43953(8) 0.02070(17) 0.20958(5) 0.0314(2) Uani 1 1 d
Se6 Se 0.43951(7) 0.53856(15) 0.17365(4) 0.0238(2) Uani 1 1 d
Se7 Se 0.06391(7) 0.04980(14) 0.08865(5) 0.0224(2) Uani 1 1 d
Se8 Se 0.51564(8) 0.23214(18) 0.45602(5) 0.0315(2) Uani 1 1 d
Se9 Se 0.81726(7) 0.09083(15) 0.46320(5) 0.0259(2) Uani 1 1 d
Se10 Se 0.11758(7) 0.56504(13) 0.06361(4) 0.02176(19) Uani 1 1 d
Se11 Se 0.25047(8) 0.47304(15) 0.43594(5) 0.0281(2) Uani 1 1 d
Se12 Se 0.32652(8) 0.27057(18) 0.06839(6) 0.0350(3) Uani 1 1 d
Ge Ge 0.08006(7) 0.34345(14) 0.13183(4) 0.01779(19) Uani 1 1 d
P1 P 0.09441(16) 0.3128(3) 0.28056(11) 0.0173(4) Uani 1 1 d
P2 P 0.44815(16) 0.7489(4) 0.24459(11) 0.0198(5) Uani 1 1 d
P3 P 0.10705(17) 0.1342(3) 0.00007(11) 0.0178(4) Uani 1 1 d
P4 P 0.21357(17) 0.3608(3) 0.01443(11) 0.0186(4) Uani 1 1 d
K1 K 0.0257(2) 0.3023(5) 0.43612(15) 0.0509(8) Uani 1 1 d
K2 K 0.3757(2) 0.1815(5) 0.34046(13) 0.0431(7) Uani 1 1 d
K3 K 0.6757(2) 0.1728(4) 0.21779(14) 0.0442(7) Uani 1 1 d
K4 K 0.83564(19) 0.1999(5) 0.06058(16) 0.0469(7) Uani 1 1 d

loop_
_atom_site_aniso_label
_atom_site_aniso_U_11
_atom_site_aniso_U_22
_atom_site_aniso_U_33
_atom_site_aniso_U_23
_atom_site_aniso_U_13
_atom_site_aniso_U_12
Se1 0.0304(5) 0.0224(5) 0.0240(5) -0.0069(4) 0.0003(4) -0.0013(4)
Se2 0.0420(6) 0.0247(5) 0.0220(5) 0.0044(4) -0.0040(4) 0.0064(4)
Se3 0.0183(4) 0.0377(5) 0.0172(5) -0.0014(4) 0.0002(3) 0.0006(4)
Se4 0.0279(5) 0.0484(7) 0.0296(6) 0.0067(6) 0.0144(4) 0.0050(5)
Se5 0.0420(6) 0.0270(5) 0.0253(5) 0.0031(5) 0.0025(4) 0.0126(4)
Se6 0.0269(4) 0.0255(5) 0.0189(5) -0.0020(4) 0.0008(3) -0.0087(4)
Se7 0.0357(5) 0.0161(4) 0.0153(4) -0.0007(4) 0.0006(4) -0.0019(4)
Se8 0.0282(4) 0.0413(6) 0.0250(5) 0.0028(5) 0.0088(4) -0.0039(4)
Se9 0.0344(5) 0.0235(5) 0.0199(5) 0.0070(4) -0.0018(4) 0.0045(4)
Se10 0.0319(4) 0.0161(4) 0.0172(4) -0.0002(4) 0.0063(4) 0.0019(3)
Se11 0.0397(5) 0.0246(5) 0.0202(5) 0.0011(5) -0.0089(4) 0.0003(4)
Se12 0.0323(5) 0.0373(6) 0.0353(7) -0.0058(6) -0.0166(5) 0.0034(4)
Ge 0.0239(4) 0.0171(4) 0.0124(4) -0.0013(4) 0.0013(3) 0.0005(3)
P1 0.0197(9) 0.0186(11) 0.0137(11) -0.0013(9) -0.0030(8) 0.0015(8)
P2 0.0180(10) 0.0237(12) 0.0177(11) 0.0007(10) 0.0013(8) 0.0024(8)
P3 0.0231(10) 0.0180(11) 0.0124(10) -0.0026(9) -0.0014(8) -0.0002(8)
P4 0.0213(10) 0.0182(11) 0.0163(11) -0.0037(10) 0.0011(8) -0.0006(8)
K1 0.0580(17) 0.0501(17) 0.0444(18) -0.0124(15) 0.0231(15) -0.0210(14)
K2 0.0436(14) 0.0583(19) 0.0273(14) -0.0054(13) 0.0006(11) -0.0071(12)
K3 0.0563(16) 0.0395(15) 0.0369(17) -0.0005(13) 0.0016(12) -0.0111(12)
K4 0.0295(11) 0.0536(17) 0.058(2) -0.0172(16) -0.0029(12) 0.0029(11)

loop_
_atom_type_symbol
_atom_type_description
_atom_type_scat_dispersion_real
_atom_type_scat_dispersion_imag
_atom_type_scat_source
P P 0.1023 0.0942 'International Tables Vol C Tables 4.2.6.8 and 6.1.1.4'
K K 0.2009 0.2494 'International Tables Vol C Tables 4.2.6.8 and 6.1.1.4'
Ge Ge 0.1547 1.8001 'International Tables Vol C Tables 4.2.6.8 and 6.1.1.4'
Se Se -0.0929 2.2259 'International Tables Vol C Tables 4.2.6.8 and 6.1.1.4'

loop_
_geom_angle_atom_site_label_1
_geom_angle_atom_site_label_2
_geom_angle_atom_site_label_3
_geom_angle
_geom_angle_site_symmetry_1
_geom_angle_site_symmetry_3
P1 Se1 K3 99.02(10) . 3_465
P1 Se1 K2 123.12(9) . 3_465
K3 Se1 K2 98.15(8) 3_465 3_465
P1 Se1 K1 81.80(9) . .
K3 Se1 K1 172.62(9) 3_465 .
K2 Se1 K1 87.42(8) 3_465 .
P1 Se1 Se11 97.66(8) . .
K3 Se1 Se11 117.05(7) 3_465 .
K2 Se1 Se11 120.92(6) 3_465 .
K1 Se1 Se11 55.64(7) . .
P1 Se1 Se8 137.46(9) . 3_465
K3 Se1 Se8 123.52(7) 3_465 3_465
K2 Se1 Se8 56.50(6) 3_465 3_465
K1 Se1 Se8 55.98(6) . 3_465
Se11 Se1 Se8 64.50(3) . 3_465
P1 Se1 Se2 155.08(9) . 1_565
K3 Se1 Se2 56.21(6) 3_465 1_565
K2 Se1 Se2 68.61(6) 3_465 1_565
K1 Se1 Se2 122.37(7) . 1_565
Se11 Se1 Se2 92.53(3) . 1_565
Se8 Se1 Se2 67.35(3) 3_465 1_565
P1 Se2 K3 91.48(10) . 3_455
P1 Se2 K1 86.24(10) . .
K3 Se2 K1 163.73(9) 3_455 .
P1 Se2 K2 96.95(10) . .
K3 Se2 K2 90.02(8) 3_455 .
K1 Se2 K2 106.24(8) . .
P1 Se3 Ge 100.14(7) . .
P1 Se3 K3 82.94(9) . 3_455
Ge Se3 K3 96.34(7) . 3_455
P1 Se3 K3 83.56(9) . 3_465
Ge Se3 K3 85.83(7) . 3_465
K3 Se3 K3 166.50(11) 3_455 3_465
P2 Se4 K3 87.76(10) . 3_465
P2 Se4 Se11 157.62(9) . .
K3 Se4 Se11 114.28(7) 3_465 .
P2 Se4 K2 108.23(9) . .
K3 Se4 K2 122.33(8) 3_465 .
Se11 Se4 K2 57.59(5) . .
P2 Se4 K2 80.91(9) . 1_565
K3 Se4 K2 84.67(8) 3_465 1_565
Se11 Se4 K2 103.96(6) . 1_565
K2 Se4 K2 151.01(10) . 1_565
P2 Se5 K2 88.08(10) 1_545 .
P2 Se5 K3 102.43(9) 1_545 .
K2 Se5 K3 94.87(8) . .
P2 Se6 Ge 91.88(7) . 3_565
P2 Se6 K4 103.45(10) . 3_465
Ge Se6 K4 79.79(6) 3_565 3_465
P3 Se7 Ge 98.17(8) . .
P3 Se7 K4 88.64(9) . 1_455
Ge Se7 K4 83.70(6) . 1_455
P3 Se7 Se10 92.84(7) . 1_545
Ge Se7 Se10 156.29(5) . 1_545
K4 Se7 Se10 117.64(6) 1_455 1_545
P3 Se7 K3 139.24(8) . 3_455
Ge Se7 K3 89.07(6) . 3_455
K4 Se7 K3 132.10(9) 1_455 3_455
Se10 Se7 K3 69.18(5) 1_545 3_455
P3 Se8 K4 95.92(10) 4 4_655
P3 Se8 K1 115.57(9) 4 3_565
K4 Se8 K1 98.77(10) 4_655 3_565
P3 Se8 K2 84.85(9) 4 .
K4 Se8 K2 168.83(9) 4_655 .
K1 Se8 K2 90.89(10) 3_565 .
P3 Se8 K1 76.13(9) 4 3
K4 Se8 K1 90.04(9) 4_655 3
K1 Se8 K1 164.24(11) 3_565 3
K2 Se8 K1 79.31(9) . 3
P3 Se9 K4 102.11(10) 2_655 4_655
P3 Se9 K1 90.05(10) 2_655 1_655
K4 Se9 K1 126.56(9) 4_655 1_655
P3 Se9 Se11 159.48(9) 2_655 3_565
K4 Se9 Se11 74.40(7) 4_655 3_565
K1 Se9 Se11 76.86(7) 1_655 3_565
P3 Se9 K2 79.19(9) 2_655 3
K4 Se9 K2 149.17(8) 4_655 3
K1 Se9 K2 84.02(8) 1_655 3
Se11 Se9 K2 114.41(6) 3_565 3
P4 Se10 Ge 92.80(8) . .
P4 Se10 K4 78.31(9) . 3_465
Ge Se10 K4 122.78(7) . 3_465
P4 Se10 K1 93.07(10) . 2_564
Ge Se10 K1 128.35(6) . 2_564
K4 Se10 K1 108.66(8) 3_465 2_564
P4 Se11 K1 94.49(10) 4 .
P4 Se11 K2 103.31(9) 4 .
K1 Se11 K2 103.80(8) . .
P4 Se11 Se1 154.71(8) 4 .
K1 Se11 Se1 60.29(7) . .
K2 Se11 Se1 85.92(6) . .
P4 Se11 Se4 145.36(8) 4 .
K1 Se11 Se4 118.64(7) . .
K2 Se11 Se4 61.32(6) . .
Se1 Se11 Se4 59.55(3) . .
P4 Se12 K4 107.36(10) . 3_455
P4 Se12 K1 82.71(9) . 4_554
K4 Se12 K1 89.67(8) 3_455 4_554
P4 Se12 K4 71.96(9) . 3_465
K4 Se12 K4 172.81(12) 3_455 3_465
K1 Se12 K4 83.15(8) 4_554 3_465
Se10 Ge Se6 103.56(5) . 3_465
Se10 Ge Se3 114.97(5) . .
Se6 Ge Se3 106.39(5) 3_465 .
Se10 Ge Se7 109.06(6) . .
Se6 Ge Se7 115.52(5) 3_465 .
Se3 Ge Se7 107.55(5) . .
Se10 Ge K4 93.95(7) . 1_455
Se6 Ge K4 64.18(6) 3_465 1_455
Se3 Ge K4 151.08(7) . 1_455
Se7 Ge K4 59.59(6) . 1_455
Se1 P1 Se2 118.03(13) . .
Se1 P1 P2 108.29(12) . 3_465
Se2 P1 P2 106.68(13) . 3_465
Se1 P1 Se3 111.79(12) . .
Se2 P1 Se3 107.17(11) . .
P2 P1 Se3 103.86(12) 3_465 .
Se1 P1 K1 65.28(9) . .
Se2 P1 K1 60.35(9) . .
P2 P1 K1 98.23(11) 3_465 .
Se3 P1 K1 157.23(11) . .
Se4 P2 Se5 117.22(12) . 1_565
Se4 P2 P1 107.31(14) . 3_565
Se5 P2 P1 112.49(13) 1_565 3_565
Se4 P2 Se6 108.67(12) . .
Se5 P2 Se6 108.38(12) 1_565 .
P1 P2 Se6 101.59(12) 3_565 .
Se8 P3 Se9 116.36(12) 4_554 2_654
Se8 P3 P4 111.40(13) 4_554 .
Se9 P3 P4 107.19(12) 2_654 .
Se8 P3 Se7 109.81(11) 4_554 .
Se9 P3 Se7 108.15(11) 2_654 .
P4 P3 Se7 103.05(12) . .
Se8 P3 K2 61.76(8) 4_554 4_554
Se9 P3 K2 67.92(9) 2_654 4_554
P4 P3 K2 92.69(11) . 4_554
Se7 P3 K2 164.17(11) . 4_554
Se11 P4 Se12 118.90(12) 4_554 .
Se11 P4 P3 107.53(13) 4_554 .
Se12 P4 P3 110.94(13) . .
Se11 P4 Se10 110.28(11) 4_554 .
Se12 P4 Se10 108.05(12) . .
P3 P4 Se10 99.39(11) . .
Se11 P4 K4 80.30(10) 4_554 3_465
Se12 P4 K4 75.37(9) . 3_465
P3 P4 K4 164.07(12) . 3_465
Se10 P4 K4 64.71(8) . 3_465
Se9 K1 Se2 108.39(9) 1_455 .
Se9 K1 Se11 167.25(14) 1_455 .
Se2 K1 Se11 76.11(7) . .
Se9 K1 Se8 112.90(10) 1_455 3_465
Se2 K1 Se8 126.65(10) . 3_465
Se11 K1 Se8 71.07(7) . 3_465
Se9 K1 Se1 128.68(13) 1_455 .
Se2 K1 Se1 63.64(6) . .
Se11 K1 Se1 64.07(6) . .
Se8 K1 Se1 64.49(7) 3_465 .
Se9 K1 Se10 60.01(5) 1_455 2_565
Se2 K1 Se10 165.98(11) . 2_565
Se11 K1 Se10 113.53(10) . 2_565
Se8 K1 Se10 67.25(6) 3_465 2_565
Se1 K1 Se10 129.13(11) . 2_565
Se9 K1 Se12 106.28(9) 1_455 4
Se2 K1 Se12 111.34(11) . 4
Se11 K1 Se12 61.22(7) . 4
Se8 K1 Se12 87.98(8) 3_465 4
Se1 K1 Se12 124.20(9) . 4
Se10 K1 Se12 67.86(6) 2_565 4
Se9 K1 P1 114.36(11) 1_455 .
Se2 K1 P1 33.41(5) . .
Se11 K1 P1 76.16(7) . .
Se8 K1 P1 97.28(9) 3_465 .
Se1 K1 P1 32.92(5) . .
Se10 K1 P1 155.61(13) 2_565 .
Se12 K1 P1 132.69(10) 4 .
Se9 K1 Se8 59.43(6) 1_455 3_455
Se2 K1 Se8 68.63(7) . 3_455
Se11 K1 Se8 113.44(11) . 3_455
Se8 K1 Se8 164.24(11) 3_465 3_455
Se1 K1 Se8 131.27(10) . 3_455
Se10 K1 Se8 97.67(7) 2_565 3_455
Se12 K1 Se8 81.77(8) 4 3_455
P1 K1 Se8 98.47(8) . 3_455
Se9 K1 K2 50.65(6) 1_455 3_455
Se2 K1 K2 57.99(6) . 3_455
Se11 K1 K2 133.57(10) . 3_455
Se8 K1 K2 142.23(12) 3_465 3_455
Se1 K1 K2 98.04(9) . 3_455
Se10 K1 K2 110.61(8) 2_565 3_455
Se12 K1 K2 127.47(10) 4 3_455
P1 K1 K2 69.50(7) . 3_455
Se8 K1 K2 45.75(5) 3_455 3_455
Se9 K1 K2 94.02(10) 1_455 3_465
Se2 K1 K2 101.55(10) . 3_465
Se11 K1 K2 96.74(9) . 3_465
Se8 K1 K2 44.61(7) 3_465 3_465
Se1 K1 K2 45.84(6) . 3_465
Se10 K1 K2 87.76(8) 2_565 3_465
Se12 K1 K2 132.56(9) 4 3_465
P1 K1 K2 68.49(8) . 3_465
Se8 K1 K2 143.61(10) 3_455 3_465
K2 K1 K2 98.67(9) 3_455 3_465
Se8 K2 Se2 129.61(9) . .
Se8 K2 Se5 128.85(10) . .
Se2 K2 Se5 96.57(8) . .
Se8 K2 Se1 64.99(6) . 3_565
Se2 K2 Se1 157.82(12) . 3_565
Se5 K2 Se1 79.61(7) . 3_565
Se8 K2 Se11 72.13(6) . .
Se2 K2 Se11 72.17(6) . .
Se5 K2 Se11 154.90(11) . .
Se1 K2 Se11 102.20(9) 3_565 .
Se8 K2 Se9 61.74(6) . 3_455
Se2 K2 Se9 74.07(6) . 3_455
Se5 K2 Se9 127.60(11) . 3_455
Se1 K2 Se9 125.51(9) 3_565 3_455
Se11 K2 Se9 71.94(6) . 3_455
Se8 K2 Se4 98.30(9) . .
Se2 K2 Se4 94.36(8) . .
Se5 K2 Se4 98.67(8) . .
Se1 K2 Se4 65.01(6) 3_565 .
Se11 K2 Se4 61.09(6) . .
Se9 K2 Se4 132.86(9) 3_455 .
Se8 K2 Se4 110.41(10) . 1_545
Se2 K2 Se4 70.72(6) . 1_545
Se5 K2 Se4 60.22(6) . 1_545
Se1 K2 Se4 123.54(9) 3_565 1_545
Se11 K2 Se4 131.21(9) . 1_545
Se9 K2 Se4 68.25(7) 3_455 1_545
Se4 K2 Se4 151.01(10) . 1_545
Se8 K2 P3 33.39(5) . 4
Se2 K2 P3 96.48(8) . 4
Se5 K2 P3 148.81(11) . 4
Se1 K2 P3 97.80(8) 3_565 4
Se11 K2 P3 56.24(6) . 4
Se9 K2 P3 32.89(5) 3_455 4
Se4 K2 P3 108.42(9) . 4
Se4 K2 P3 98.11(9) 1_545 4
Se8 K2 K1 54.94(7) . 3
Se2 K2 K1 108.22(9) . 3
Se5 K2 K1 94.57(9) . 3
Se1 K2 K1 93.89(8) 3_565 3
Se11 K2 K1 110.15(8) . 3
Se9 K2 K1 45.33(6) 3_455 3
Se4 K2 K1 152.29(10) . 3
Se4 K2 K1 55.58(7) 1_545 3
P3 K2 K1 54.39(7) 4 3
Se8 K2 K3 152.73(11) . 3_455
Se2 K2 K3 43.73(5) . 3_455
Se5 K2 K3 54.04(6) . 3_455
Se1 K2 K3 132.45(9) 3_565 3_455
Se11 K2 K3 115.23(8) . 3_455
Se9 K2 K3 94.49(8) 3_455 3_455
Se4 K2 K3 108.22(8) . 3_455
Se4 K2 K3 44.01(5) 1_545 3_455
P3 K2 K3 126.82(9) 4 3_455
K1 K2 K3 99.28(9) 3 3_455
Se8 K2 K1 44.50(6) . 3_565
Se2 K2 K1 127.96(9) . 3_565
Se5 K2 K1 125.21(9) . 3_565
Se1 K2 K1 46.74(6) 3_565 3_565
Se11 K2 K1 56.79(6) . 3_565
Se9 K2 K1 97.42(8) 3_455 3_565
Se4 K2 K1 53.95(6) . 3_565
Se4 K2 K1 153.91(10) 1_545 3_565
P3 K2 K1 64.60(7) 4 3_565
K1 K2 K1 98.66(9) 3 3_565
K3 K2 K1 162.03(10) 3_455 3_565
Se1 K3 Se2 68.59(7) 3_565 3
Se1 K3 Se4 67.05(7) 3_565 3_565
Se2 K3 Se4 77.89(8) 3 3_565
Se1 K3 Se5 82.49(8) 3_565 .
Se2 K3 Se5 72.67(7) 3 .
Se4 K3 Se5 143.67(11) 3_565 .
Se1 K3 Se3 130.54(10) 3_565 3
Se2 K3 Se3 62.74(6) 3 3
Se4 K3 Se3 109.15(10) 3_565 3
Se5 K3 Se3 75.56(6) . 3
Se1 K3 Se3 62.68(6) 3_565 3_565
Se2 K3 Se3 129.43(10) 3 3_565
Se4 K3 Se3 71.74(6) 3_565 3_565
Se5 K3 Se3 112.10(9) . 3_565
Se3 K3 Se3 166.50(11) 3 3_565
Se1 K3 Se7 133.47(10) 3_565 3
Se2 K3 Se7 110.77(9) 3 3
Se4 K3 Se7 159.17(11) 3_565 3
Se5 K3 Se7 55.62(5) . 3
Se3 K3 Se7 62.31(6) 3 3
Se3 K3 Se7 111.94(9) 3_565 3
Se1 K3 K4 143.45(11) 3_565 .
Se2 K3 K4 144.66(11) 3 .
Se4 K3 K4 99.84(8) 3_565 .
Se5 K3 K4 116.48(9) . .
Se3 K3 K4 85.69(8) 3 .
Se3 K3 K4 80.92(8) 3_565 .
Se7 K3 K4 61.83(6) 3 .
Se1 K3 K2 93.06(9) 3_565 3
Se2 K3 K2 46.25(6) 3 3
Se4 K3 K2 51.32(7) 3_565 3
Se5 K3 K2 114.56(9) . 3
Se3 K3 K2 58.99(7) 3 3
Se3 K3 K2 123.04(9) 3_565 3
Se7 K3 K2 120.63(9) 3 3
K4 K3 K2 104.93(9) . 3
Se9 K4 Se8 83.10(9) 4_654 4_654
Se9 K4 Se12 76.91(7) 4_654 3
Se8 K4 Se12 97.88(9) 4_654 3
Se9 K4 Se7 132.10(10) 4_654 1_655
Se8 K4 Se7 65.49(6) 4_654 1_655
Se12 K4 Se7 72.99(7) 3 1_655
Se9 K4 Se10 64.11(6) 4_654 3_565
Se8 K4 Se10 122.34(12) 4_654 3_565
Se12 K4 Se10 116.98(9) 3 3_565
Se7 K4 Se10 163.76(11) 1_655 3_565
Se9 K4 Se6 158.10(10) 4_654 3_565
Se8 K4 Se6 106.68(8) 4_654 3_565
Se12 K4 Se6 119.74(11) 3 3_565
Se7 K4 Se6 69.29(6) 1_655 3_565
Se10 K4 Se6 94.47(8) 3_565 3_565
Se9 K4 P4 72.46(8) 4_654 3_565
Se8 K4 P4 89.99(10) 4_654 3_565
Se12 K4 P4 147.17(10) 3 3_565
Se7 K4 P4 138.02(11) 1_655 3_565
Se10 K4 P4 36.99(5) 3_565 3_565
Se6 K4 P4 87.72(8) 3_565 3_565
Se9 K4 Se12 104.78(10) 4_654 3_565
Se8 K4 Se12 89.28(9) 4_654 3_565
Se12 K4 Se12 172.81(12) 3 3_565
Se7 K4 Se12 109.73(8) 1_655 3_565
Se10 K4 Se12 58.84(5) 3_565 3_565
Se6 K4 Se12 56.89(5) 3_565 3_565
P4 K4 Se12 32.66(5) 3_565 3_565
Se9 K4 Ge 159.66(11) 4_654 1_655
Se8 K4 Ge 76.56(6) 4_654 1_655
Se12 K4 Ge 105.70(9) 3 1_655
Se7 K4 Ge 36.70(4) 1_655 1_655
Se10 K4 Ge 127.92(9) 3_565 1_655
Se6 K4 Ge 36.02(4) 3_565 1_655
P4 K4 Ge 107.13(9) 3_565 1_655
Se12 K4 Ge 75.22(6) 3_565 1_655
Se9 K4 K3 105.95(8) 4_654 .
Se8 K4 K3 170.91(10) 4_654 .
Se12 K4 K3 83.63(9) 3 .
Se7 K4 K3 106.71(11) 1_655 .
Se10 K4 K3 63.96(7) 3_565 .
Se6 K4 K3 65.16(7) 3_565 .
P4 K4 K3 93.54(9) 3_565 .
Se12 K4 K3 89.19(8) 3_565 .
Ge K4 K3 94.39(9) 1_655 .

loop_
_geom_bond_atom_site_label_1
_geom_bond_atom_site_label_2
_geom_bond_distance
_geom_bond_site_symmetry_2
Se1 P1 2.121(3) .
Se1 K3 3.281(4) 3_465
Se1 K2 3.492(3) 3_465
Se1 K1 3.545(4) .
Se1 Se11 3.6709(16) .
Se1 Se8 3.7120(16) 3_465
Se1 Se2 3.7198(16) 1_565
Se2 P1 2.132(3) .
Se2 K3 3.320(4) 3_455
Se2 K1 3.364(3) .
Se2 K2 3.470(3) .
Se3 P1 2.316(3) .
Se3 Ge 2.3645(14) .
Se3 K3 3.549(3) 3_455
Se3 K3 3.745(3) 3_465
Se4 P2 2.120(3) .
Se4 K3 3.352(4) 3_465
Se4 Se11 3.7070(17) .
Se4 K2 3.715(4) .
Se4 K2 3.766(4) 1_565
Se5 P2 2.144(3) 1_545
Se5 K2 3.472(3) .
Se5 K3 3.479(3) .
Se6 P2 2.291(3) .
Se6 Ge 2.3631(14) 3_565
Se6 K4 3.617(3) 3_465
Se7 P3 2.297(3) .
Se7 Ge 2.3778(14) .
Se7 K4 3.431(3) 1_455
Se7 Se10 3.6404(14) 1_545
Se7 K3 3.831(3) 3_455
Se8 P3 2.134(3) 4
Se8 K4 3.268(4) 4_655
Se8 K1 3.409(4) 3_565
Se8 K2 3.416(3) .
Se8 K1 3.903(4) 3
Se9 P3 2.135(3) 2_655
Se9 K4 3.265(3) 4_655
Se9 K1 3.350(3) 1_655
Se9 Se11 3.3582(15) 3_565
Se9 K2 3.643(3) 3
Se10 P4 2.320(3) .
Se10 Ge 2.3542(15) .
Se10 K4 3.486(3) 3_465
Se10 K1 3.784(3) 2_564
Se11 P4 2.116(3) 4
Se11 K1 3.369(3) .
Se11 K2 3.575(3) .
Se12 P4 2.143(3) .
Se12 K4 3.416(4) 3_455
Se12 K1 3.797(4) 4_554
Se12 K4 3.842(4) 3_465
Ge Se6 2.3631(14) 3_465
Ge K4 3.954(3) 1_455
P1 P2 2.260(3) 3_465
P1 K1 3.863(4) .
P2 Se5 2.144(3) 1_565
P2 P1 2.260(3) 3_565
P3 Se8 2.134(3) 4_554
P3 Se9 2.135(3) 2_654
P3 P4 2.240(3) .
P3 K2 3.862(4) 4_554
P4 Se11 2.116(3) 4_554
P4 K4 3.776(4) 3_465
K1 Se9 3.350(3) 1_455
K1 Se8 3.409(4) 3_465
K1 Se10 3.784(3) 2_565
K1 Se12 3.797(4) 4
K1 Se8 3.903(4) 3_455
K2 Se1 3.492(3) 3_565
K2 Se9 3.643(3) 3_455
K2 Se4 3.766(4) 1_545
K2 P3 3.862(4) 4
K3 Se1 3.281(4) 3_565
K3 Se2 3.321(4) 3
K3 Se4 3.352(4) 3_565
K3 Se3 3.549(3) 3
K3 Se3 3.745(3) 3_565
K3 Se7 3.831(3) 3
K4 Se9 3.265(3) 4_654
K4 Se8 3.268(4) 4_654
K4 Se12 3.416(4) 3
K4 Se7 3.431(3) 1_655
K4 Se10 3.486(3) 3_565
K4 Se6 3.617(3) 3_565
K4 P4 3.776(4) 3_565
K4 Se12 3.842(4) 3_565
K4 Ge 3.954(3) 1_655
